data_4117006
loop_
_publ_author_name
'Brian L. Edelbach'
'William D. Jones'

_publ_section_title
;
 Mechanism of Carbon-Fluorine Bond Activation by (C5Me5)Rh(PMe3)H2
;
_journal_name_full 'Journal of the American Chemical Society'
_journal_page_first 7734
_journal_page_last 7742
_journal_paper_doi 10.1021/ja970723r
_journal_volume 119
_journal_year 1997
_chemical_formula_moiety 'C19 H25 Cl F4 P Rh '
_chemical_formula_sum 'C19 H25 Cl F4 P Rh'
_chemical_formula_weight 498.73
_space_group_IT_number 15
_symmetry_cell_setting monoclinic
_symmetry_Int_Tables_number 15
_symmetry_space_group_name_Hall '-C 2yc'
_symmetry_space_group_name_H-M 'C 1 2/c 1'
_audit_creation_date 'Wed Feb 19 10:09:01 1997'
_audit_creation_method 'from TEXRAY.INF file'
_cell_angle_alpha 90
_cell_angle_beta 96.18(4)
_cell_angle_gamma 90
_cell_formula_units_Z 8
_cell_length_a 14.153(5)
_cell_length_b 9.585(8)
_cell_length_c 30.45(2)
_cell_measurement_reflns_used 25
_cell_measurement_temperature 273.2
_cell_measurement_theta_max 0.0
_cell_measurement_theta_min 0.0
_cell_volume 4107(5)
_computing_cell_refinement 'MSC/AFC Diffractometer Control'
_computing_data_collection 'MSC/AFC Diffractometer Control'
_computing_data_reduction teXsan
_computing_publication_material teXsan
_computing_structure_refinement teXsan
_computing_structure_solution 'DIRDIF92 (PATTY)'
_diffrn_ambient_temperature 273.2
_diffrn_measurement_device unknown
_diffrn_measurement_method 'omega scans with profile analysis'
_diffrn_orient_matrix_UB_11 0.06232
_diffrn_orient_matrix_UB_12 0.03367
_diffrn_orient_matrix_UB_13 0.01475
_diffrn_orient_matrix_UB_21 0.01894
_diffrn_orient_matrix_UB_22 -0.09818
_diffrn_orient_matrix_UB_23 0.00754
_diffrn_orient_matrix_UB_31 0.02840
_diffrn_orient_matrix_UB_32 -0.00832
_diffrn_orient_matrix_UB_33 -0.02859
_diffrn_radiation_monochromator graphite
_diffrn_radiation_source 'X-ray tube'
_diffrn_radiation_type MoKalpha
_diffrn_radiation_wavelength 0.7107
_diffrn_reflns_av_R_equivalents 5.04
_diffrn_reflns_limit_h_max 16
_diffrn_reflns_limit_h_min 0
_diffrn_reflns_limit_k_max 11
_diffrn_reflns_limit_k_min 0
_diffrn_reflns_limit_l_max 35
_diffrn_reflns_limit_l_min -36
_diffrn_reflns_number 4011
_diffrn_reflns_theta_max 24.99
_diffrn_standards_decay_% -0.38
_diffrn_standards_interval_count 0
_diffrn_standards_number 3
_exptl_absorpt_coefficient_mu 1.073
_exptl_absorpt_correction_T_max 1.000
_exptl_absorpt_correction_T_min 0.774
_exptl_absorpt_correction_type refdelf
_exptl_absorpt_process_details Walker&Stuart_DIFABS
_exptl_crystal_colour orange-red
_exptl_crystal_density_diffrn 1.613
_exptl_crystal_density_meas 0.000
_exptl_crystal_description prism
_exptl_crystal_F_000 2016.00
_exptl_crystal_size_max 0.45
_exptl_crystal_size_mid 0.30
_exptl_crystal_size_min 0.30
_refine_diff_density_max 0.80
_refine_diff_density_min -0.39
_refine_ls_extinction_coef 0.00000
_refine_ls_extinction_method none
_refine_ls_goodness_of_fit_obs 1.695
_refine_ls_hydrogen_treatment noref
_refine_ls_matrix_type full
_refine_ls_number_parameters 235
_refine_ls_number_reflns 2666
_refine_ls_number_restraints 0
_refine_ls_R_factor_obs 0.0367
_refine_ls_shift/esd_max 5.0750
_refine_ls_structure_factor_coef F
_refine_ls_weighting_scheme sigma
_refine_ls_wR_factor_obs 0.0380
_reflns_number_observed 2666
_reflns_number_total 3838
_reflns_observed_criterion 3.00
_cod_data_source_file ja970723r_1.cif
_cod_data_source_block Cp*Rh(PMe3)(C6F4H)Cl
_cod_original_cell_volume 4107(4)
_cod_original_sg_symbol_H-M 'C 2/c '
_cod_original_formula_sum 'C19 H25 Cl F4 P Rh '
_cod_database_code 4117006

loop_
_symmetry_equiv_pos_as_xyz
'   +x,   +y,   +z'
'1/2+x,1/2   +y,   +z'
'   -x,   +y,1/2-z'
1/2-x,1/2+y,1/2-z
'   -x,   -y,   -z'
'1/2-x,1/2-y,   -z'
'   +x,   -y,1/2+z'
1/2+x,1/2-y,1/2+z

loop_
_atom_site_aniso_label
_atom_site_aniso_U_11
_atom_site_aniso_U_22
_atom_site_aniso_U_33
_atom_site_aniso_U_12
_atom_site_aniso_U_13
_atom_site_aniso_U_23
Rh() 0.0303(2) 0.0297(2) 0.0304(2) -0.0006(2) 0.0033(1) -0.0018(2)
Cl() 0.0538(8) 0.069(1) 0.0454(8) 0.0072(7) 0.0134(7) -0.0170(7)
P() 0.0427(8) 0.0416(8) 0.0396(8) -0.0092(7) -0.0030(6) 0.0070(7)
F(1) 0.057(2) 0.039(2) 0.068(2) 0.002(2) -0.003(2) -0.009(2)
F(2) 0.084(3) 0.062(2) 0.061(2) -0.029(2) 0.006(2) -0.020(2)
F(3) 0.045(2) 0.109(3) 0.094(3) 0.010(2) -0.025(2) 0.000(2)
F(4) 0.050(2) 0.057(2) 0.079(2) 0.013(2) -0.010(2) -0.005(2)
C(1) 0.034(3) 0.033(3) 0.037(3) -0.002(2) 0.006(2) 0.004(2)
C(2) 0.041(3) 0.033(3) 0.040(3) -0.001(3) 0.009(2) -0.004(3)
C(3) 0.041(3) 0.049(3) 0.038(3) -0.003(3) 0.002(2) 0.007(3)
C(4) 0.042(3) 0.031(3) 0.056(3) -0.001(2) 0.007(3) 0.009(3)
C(5) 0.038(3) 0.038(3) 0.039(3) -0.009(3) 0.008(2) -0.003(3)
C(6) 0.038(3) 0.058(4) 0.059(4) 0.001(3) 0.007(3) 0.007(3)
C(7) 0.065(4) 0.062(4) 0.061(4) -0.006(3) 0.019(3) -0.017(3)
C(8) 0.050(3) 0.118(6) 0.040(3) -0.009(4) -0.003(3) 0.021(4)
C(9) 0.067(4) 0.043(4) 0.107(5) 0.011(3) 0.005(4) 0.013(4)
C(10) 0.066(4) 0.057(4) 0.072(4) -0.024(3) 0.014(3) -0.023(3)
C(11) 0.061(4) 0.064(4) 0.046(3) -0.015(3) -0.011(3) 0.003(3)
C(12) 0.077(4) 0.045(4) 0.070(4) 0.003(3) -0.013(3) 0.010(3)
C(13) 0.053(4) 0.077(5) 0.057(4) -0.027(3) -0.001(3) 0.020(3)
C(14) 0.032(3) 0.038(3) 0.028(3) -0.008(2) 0.005(2) -0.001(2)
C(15) 0.038(3) 0.043(3) 0.034(3) -0.005(3) 0.005(2) 0.003(2)
C(16) 0.061(4) 0.051(4) 0.030(3) -0.023(3) 0.013(3) -0.008(3)
C(17) 0.045(3) 0.075(5) 0.040(3) -0.015(3) 0.009(3) 0.003(3)
C(18) 0.028(3) 0.084(5) 0.045(3) 0.000(3) 0.000(2) 0.010(3)
C(19) 0.042(3) 0.047(4) 0.043(3) 0.001(3) 0.002(2) 0.000(3)

loop_
_atom_site_label
_atom_site_fract_x
_atom_site_fract_y
_atom_site_fract_z
_atom_site_U_iso_or_equiv
_atom_site_thermal_displace_type
Rh() 0.22915(3) 0.07714(4) 0.36524(1) 0 Uij
Cl() 0.3201(1) -0.0296(2) 0.31174(5) 0 Uij
P() 0.20320(10) 0.2488(2) 0.31347(5) 0 Uij
F(1) 0.2791(2) 0.3959(3) 0.40229(10) 0 Uij
F(2) 0.4242(2) 0.4946(4) 0.4533(1) 0 Uij
F(3) 0.5785(2) 0.0632(4) 0.4509(1) 0 Uij
F(4) 0.4329(2) -0.0408(3) 0.4016(1) 0 Uij
C(1) 0.0786(3) 0.0404(5) 0.3747(2) 0 Uij
C(2) 0.1320(3) 0.0891(5) 0.4143(2) 0 Uij
C(3) 0.1986(4) -0.0169(6) 0.4288(2) 0 Uij
C(4) 0.1939(3) -0.1208(5) 0.3968(2) 0 Uij
C(5) 0.1182(3) -0.0849(6) 0.3627(2) 0 Uij
C(6) -0.0111(3) 0.1052(6) 0.3535(2) 0 Uij
C(7) 0.1081(4) 0.2135(6) 0.4406(2) 0 Uij
C(8) 0.2599(4) -0.0164(8) 0.4716(2) 0 Uij
C(9) 0.2515(4) -0.2533(6) 0.3972(2) 0 Uij
C(10) 0.0859(4) -0.1769(6) 0.3240(2) 0 Uij
C(11) 0.1440(4) 0.1804(6) 0.2624(2) 0 Uij
C(12) 0.1302(4) 0.3977(6) 0.3229(2) 0 Uij
C(13) 0.3093(4) 0.3257(7) 0.2964(2) 0 Uij
C(14) 0.3478(3) 0.1723(5) 0.3969(1) 0 Uij
C(15) 0.3519(3) 0.3068(5) 0.4126(2) 0 Uij
C(16) 0.4281(4) 0.3606(6) 0.4397(2) 0 Uij
C(17) 0.5064(4) 0.2832(7) 0.4534(2) 0 Uij
C(18) 0.5040(4) 0.1494(7) 0.4382(2) 0 Uij
C(19) 0.4283(4) 0.0969(6) 0.4121(2) 0 Uij

loop_
_atom_type_symbol
_atom_type_oxidation_number
_atom_type_number_in_cell
_atom_type_scat_dispersion_real
_atom_type_scat_dispersion_imag
_atom_type_scat_source
Rh 0 8 -1.118 0.919 'International Tables'
P 0 8 0.102 0.094 'International Tables'
Cl 0 8 0.148 0.159 'International Tables'
F 0 32 0.017 0.010 'International Tables'
C 0 152 0.003 0.002 'International Tables'
H 0 200 0.000 0.000 'International Tables'
